data_4061916
_journal_name_full Organometallics
_journal_year 2003
_chemical_formula_sum 'C15 H6 F4 Hg2 N2 O'
_chemical_formula_weight 707.40
_chemical_name_common '1,2-Bis(cyanomercurio)tetrafluorobenzene-benzaldehyde adduct'
_space_group_IT_number 4
_symmetry_cell_setting monoclinic
_symmetry_space_group_name_Hall 'P 2yb'
_symmetry_space_group_name_H-M 'P 1 21 1'
_cell_angle_alpha 90.00
_cell_angle_beta 99.0700(10)
_cell_angle_gamma 90.00
_cell_formula_units_Z 2
_cell_length_a 7.6177(5)
_cell_length_b 7.5667(5)
_cell_length_c 13.6722(10)
_cell_measurement_temperature 110(0)
_cell_volume 778.22(9)
_diffrn_ambient_temperature 110(0)
_exptl_crystal_density_diffrn 3.019
_cod_depositor_comments
;
The following automatic conversions were performed:
'_symmetry_cell_setting' value 'Monoclinic' changed to 'monoclinic'
according to '/home/saulius/struct/CIF-dictionaries/cif_core.dic'
dictionary named 'cif_core.dic' version 2.4.1 from 2010-06-29.

Automatic conversion script
Id: cif_fix_enum 1527 2010-12-29 10:47:43Z saulius 
;
_cod_original_sg_symbol_H-M 'P 21'
_cod_database_code 4061916

loop_
_symmetry_equiv_pos_as_xyz
'x, y, z'
'-x, y+1/2, -z'

loop_
_atom_site_label
_atom_site_type_symbol
_atom_site_fract_x
_atom_site_fract_y
_atom_site_fract_z
_atom_site_U_iso_or_equiv
_atom_site_adp_type
_atom_site_occupancy
_atom_site_symmetry_multiplicity
_atom_site_calc_flag
_atom_site_refinement_flags
_atom_site_disorder_assembly
_atom_site_disorder_group
Hg1 Hg -0.04943(7) -0.07447(8) -0.34120(4) 0.02181(17) Uani 1 1 d . . .
Hg2 Hg -0.28500(7) 0.35537(9) -0.39018(4) 0.02308(17) Uani 1 1 d . . .
F3 F -0.1298(11) 0.5978(12) -0.2208(7) 0.027(2) Uani 1 1 d . . .
F4 F 0.0911(12) 0.5490(14) -0.0479(7) 0.032(2) Uani 1 1 d . . .
F5 F 0.2190(12) 0.2221(13) 0.0030(7) 0.032(2) Uani 1 1 d . . .
F6 F 0.1416(11) -0.0521(13) -0.1204(6) 0.031(2) Uani 1 1 d . . .
O1 O 0.2833(15) -0.288(2) -0.2814(11) 0.042(3) Uani 1 1 d . . .
N1 N -0.061(2) -0.375(2) -0.5075(11) 0.038(4) Uani 1 1 d . . .
N2 N -0.5908(16) 0.504(2) -0.5575(10) 0.031(3) Uani 1 1 d . . .
C1 C -0.0310(19) 0.128(2) -0.2392(11) 0.023(3) Uani 1 1 d . . .
C2 C -0.1019(18) 0.299(2) -0.2668(9) 0.019(3) Uani 1 1 d . . .
C3 C -0.0608(17) 0.436(2) -0.1992(11) 0.023(3) Uani 1 1 d . . .
C4 C 0.0481(17) 0.412(2) -0.1095(10) 0.018(3) Uani 1 1 d . . .
C5 C 0.1143(18) 0.246(3) -0.0837(10) 0.027(4) Uani 1 1 d . . .
C6 C 0.0722(18) 0.106(2) -0.1514(11) 0.020(3) Uani 1 1 d . . .
C7 C -0.0651(17) -0.270(2) -0.4484(12) 0.024(3) Uani 1 1 d . . .
C8 C -0.4787(19) 0.442(2) -0.5054(15) 0.037(4) Uani 1 1 d . . .
C02 C 0.3949(19) -0.579(3) -0.2423(11) 0.029(3) Uani 1 1 d . . .
C07 C 0.4934(19) -0.539(2) -0.1501(13) 0.033(4) Uani 1 1 d . . .
H07A H 0.5012 -0.4231 -0.1275 0.039 Uiso 1 1 calc R . .
C06 C 0.580(2) -0.673(3) -0.0922(14) 0.040(5) Uani 1 1 d . . .
H06A H 0.6420 -0.6471 -0.0298 0.048 Uiso 1 1 calc R . .
C05 C 0.574(2) -0.847(3) -0.1268(15) 0.040(4) Uani 1 1 d . . .
H05A H 0.6342 -0.9351 -0.0879 0.048 Uiso 1 1 calc R . .
C04 C 0.480(2) -0.888(2) -0.2170(13) 0.030(4) Uani 1 1 d . . .
H04A H 0.4761 -1.0048 -0.2390 0.036 Uiso 1 1 calc R . .
C03 C 0.388(2) -0.757(2) -0.2772(11) 0.028(4) Uani 1 1 d . . .
H03A H 0.3235 -0.7852 -0.3388 0.033 Uiso 1 1 calc R . .
C01 C 0.292(2) -0.450(2) -0.3042(12) 0.029(3) Uani 1 1 d . . .
H01A H 0.2279 -0.4872 -0.3642 0.035 Uiso 1 1 calc R . .

loop_
_atom_site_aniso_label
_atom_site_aniso_U_11
_atom_site_aniso_U_22
_atom_site_aniso_U_33
_atom_site_aniso_U_23
_atom_site_aniso_U_13
_atom_site_aniso_U_12
Hg1 0.0251(3) 0.0182(3) 0.0218(3) -0.0002(2) 0.0027(2) 0.0000(2)
Hg2 0.0243(3) 0.0212(3) 0.0224(3) 0.0023(2) -0.0003(2) -0.0004(2)
F3 0.029(5) 0.019(5) 0.032(5) 0.001(4) -0.002(4) -0.003(4)
F4 0.032(5) 0.035(6) 0.028(5) -0.007(4) 0.004(4) -0.002(4)
F5 0.034(5) 0.038(6) 0.021(5) 0.002(4) -0.004(4) 0.001(4)
F6 0.040(5) 0.032(6) 0.020(4) 0.019(4) -0.001(3) 0.009(4)
O1 0.026(6) 0.044(8) 0.055(8) -0.002(7) 0.003(5) 0.001(6)
N1 0.049(9) 0.046(9) 0.021(7) 0.001(7) 0.006(6) 0.011(8)
N2 0.018(6) 0.039(8) 0.035(8) -0.008(7) 0.002(6) 0.009(6)
C1 0.019(7) 0.030(9) 0.019(7) 0.009(6) 0.001(5) -0.003(6)
C2 0.024(7) 0.023(8) 0.009(6) 0.002(5) 0.004(5) -0.005(6)
C3 0.012(6) 0.032(9) 0.028(8) 0.002(7) 0.008(5) 0.000(6)
C4 0.021(6) 0.020(7) 0.016(6) -0.002(6) 0.011(5) -0.006(6)
C5 0.014(7) 0.056(13) 0.014(7) 0.005(7) 0.011(5) -0.003(7)
C6 0.019(7) 0.018(8) 0.023(8) -0.002(6) 0.003(5) -0.007(6)
C7 0.013(7) 0.029(9) 0.030(8) 0.000(7) 0.004(5) 0.004(6)
C8 0.012(7) 0.023(9) 0.073(13) 0.005(9) -0.005(7) -0.009(6)
C02 0.028(7) 0.031(8) 0.026(8) 0.010(7) 0.004(6) 0.000(7)
C07 0.016(7) 0.038(11) 0.049(10) -0.005(8) 0.020(7) -0.009(7)
C06 0.024(8) 0.050(13) 0.045(10) -0.006(9) 0.006(7) -0.015(8)
C05 0.022(9) 0.052(13) 0.046(11) 0.011(9) 0.004(7) -0.004(8)
C04 0.041(9) 0.019(8) 0.029(8) 0.008(7) 0.000(7) 0.000(7)
C03 0.028(8) 0.041(11) 0.015(7) -0.004(6) 0.006(6) -0.008(7)
C01 0.032(8) 0.029(9) 0.029(8) -0.003(7) 0.009(6) 0.006(7)

loop_
_geom_bond_atom_site_label_1
_geom_bond_atom_site_label_2
_geom_bond_distance
_geom_bond_site_symmetry_2
_geom_bond_publ_flag
Hg1 C1 2.060(17) . ?
Hg1 C7 2.075(16) . ?
Hg1 O1 3.009(12) . ?
Hg2 C2 2.057(13) . ?
Hg2 C8 2.088(17) . ?
F3 C3 1.35(2) . ?
F4 C4 1.343(18) . ?
F5 C5 1.333(17) . ?
F6 C6 1.352(18) . ?
O1 C01 1.27(2) . ?
N1 C7 1.14(2) . ?
N2 C8 1.12(2) . ?
C1 C6 1.34(2) . ?
C1 C2 1.43(2) . ?
C2 C3 1.39(2) . ?
C3 C4 1.38(2) . ?
C4 C5 1.38(2) . ?
C5 C6 1.41(2) . ?
C02 C07 1.40(2) . ?
C02 C03 1.42(3) . ?
C02 C01 1.44(2) . ?
C07 C06 1.39(3) . ?
C06 C05 1.40(3) . ?
C05 C04 1.36(3) . ?
C04 C03 1.41(2) . ?
